data_7216049
loop_
_publ_author_name
'Kimura, Fumiko'
'Oshima, Wataru'
'Matsumoto, Hiroko'
'Uekusa, Hidehiro'
'Aburaya, Kazuaki'
'Maeyama, Masataka'
'Kimura, Tsunehisa'

_publ_section_title
;
 Single crystal structure analysis via magnetically oriented microcrystal
 arrays
;
_journal_issue 29
_journal_name_full CrystEngComm
_journal_page_first 6630
_journal_paper_doi 10.1039/c4ce00839a
_journal_volume 16
_journal_year 2014
_chemical_absolute_configuration rm
_chemical_formula_moiety 'C3 H7 N O2 '
_chemical_formula_sum 'C3 H7 N O2'
_chemical_formula_weight 89.09
_space_group_IT_number 19
_symmetry_cell_setting orthorhombic
_symmetry_Int_Tables_number 19
_symmetry_space_group_name_Hall 'P 2ac 2ab'
_symmetry_space_group_name_H-M 'P 21 21 21'
_cell_angle_alpha 90.0000
_cell_angle_beta 90.0000
_cell_angle_gamma 90.0000
_cell_formula_units_Z 4
_cell_length_a 5.7837(3)
_cell_length_b 6.0328(3)
_cell_length_c 12.3406(6)
_cell_measurement_reflns_used 3884
_cell_measurement_temperature 293.1
_cell_measurement_theta_max 68.2
_cell_measurement_theta_min 3.6
_cell_volume 430.59(4)
_computing_cell_refinement PROCESS-AUTO
_computing_data_collection PROCESS-AUTO
_computing_data_reduction CrystalStructure
_computing_publication_material 'CrystalStructure 3.8'
_computing_structure_refinement SHELXL
_computing_structure_solution SHELXS97
_diffrn_ambient_temperature 293.1
_diffrn_detector_area_resol_mean 10.00
_diffrn_measured_fraction_theta_full 1.000
_diffrn_measured_fraction_theta_max 1.000
_diffrn_measurement_device_type 'Rigaku RAXIS-RAPID'
_diffrn_measurement_method \w
_diffrn_radiation_type 'Cu K\a'
_diffrn_radiation_wavelength 1.54187
_diffrn_reflns_av_R_equivalents 0.077
_diffrn_reflns_limit_h_max 6
_diffrn_reflns_limit_h_min -6
_diffrn_reflns_limit_k_max 7
_diffrn_reflns_limit_k_min -7
_diffrn_reflns_limit_l_max 14
_diffrn_reflns_limit_l_min -14
_diffrn_reflns_number 4818
_diffrn_reflns_theta_full 68.24
_diffrn_reflns_theta_max 68.24
_exptl_absorpt_coefficient_mu 0.983
_exptl_absorpt_correction_T_max 1.000
_exptl_absorpt_correction_T_min 0.675
_exptl_absorpt_correction_type multi-scan
_exptl_absorpt_process_details
;
    Higashi, T. (1995). Program for Absorption Correction.
    Rigaku Corporation, Tokyo, Japan.
;
_exptl_crystal_colour Colorless
_exptl_crystal_density_diffrn 1.374
_exptl_crystal_density_method 'not measured'
_exptl_crystal_description block
_exptl_crystal_F_000 192.00
_exptl_crystal_size_max 0.90
_exptl_crystal_size_mid 0.80
_exptl_crystal_size_min 0.80
_refine_diff_density_max 0.26
_refine_diff_density_min -0.23
_refine_ls_extinction_method none
_refine_ls_goodness_of_fit_ref 1.018
_refine_ls_hydrogen_treatment refall
_refine_ls_number_parameters 56
_refine_ls_number_reflns 488
_refine_ls_R_factor_gt 0.0662
_refine_ls_shift/su_max 0.0000
_refine_ls_structure_factor_coef Fsqd
_refine_ls_weighting_details 'w = 1/[\s^2^(Fo^2^)+(0.0691P)^2^+0.6000P] where P=(Fo^2^+2Fc^2^)/3'
_refine_ls_weighting_scheme calc
_refine_ls_wR_factor_ref 0.1718
_reflns_number_gt 381
_reflns_number_total 488
_reflns_threshold_expression F^2^>2.0\s(F^2^)
_cod_data_source_file c4ce00839a1.cif
_cod_data_source_block '_ProfKimura_Ala_small_Cu'
_cod_depositor_comments 'Adding full bibliography for 7216049--7216051.cif.'
_cod_original_formula_sum 'C3 H7 N O2 '
_cod_database_code 7216049

loop_
_symmetry_equiv_pos_site_id
_symmetry_equiv_pos_as_xyz
1 +X,+Y,+Z
2 1/2+X,1/2-Y,-Z
3 -X,1/2+Y,1/2-Z
4 1/2-X,-Y,1/2+Z

loop_
_atom_site_label
_atom_site_type_symbol
_atom_site_fract_x
_atom_site_fract_y
_atom_site_fract_z
_atom_site_U_iso_or_equiv
_atom_site_adp_type
_atom_site_occupancy
_atom_site_symmetry_multiplicity
_atom_site_calc_flag
_atom_site_refinement_flags
O(1) O -0.2615(6) 0.0498(6) 0.1853(2) 0.0578(10) Uani 1.00 1 d .
O(2) O -0.1283(6) -0.2285(6) 0.0843(2) 0.0591(10) Uani 1.00 1 d .
N(1) N 0.3135(6) -0.1554(6) 0.1375(3) 0.0507(11) Uani 1.00 1 d .
C(2) C 0.1446(7) 0.0228(8) 0.1610(3) 0.0470(11) Uani 1.00 1 d .
C(3) C 0.1971(9) 0.2247(9) 0.0915(4) 0.0586(13) Uani 1.00 1 d .
C(4) C -0.1028(8) -0.0594(8) 0.1417(3) 0.0472(11) Uani 1.00 1 d .
H(1) H 0.2828 -0.2727 0.1789 0.061 Uiso 1.00 1 c R
H(2) H 0.4557 -0.1070 0.1515 0.061 Uiso 1.00 1 c R
H(3) H 0.3033 -0.1937 0.0680 0.061 Uiso 1.00 1 c R
H(4) H 0.1598 0.0649 0.2374 0.056 Uiso 1.00 1 c R
H(5) H 0.3523 0.2736 0.1052 0.070 Uiso 1.00 1 c R
H(6) H 0.0908 0.3416 0.1090 0.070 Uiso 1.00 1 c R
H(7) H 0.1813 0.1864 0.0163 0.070 Uiso 1.00 1 c R

loop_
_atom_site_aniso_label
_atom_site_aniso_U_11
_atom_site_aniso_U_22
_atom_site_aniso_U_33
_atom_site_aniso_U_12
_atom_site_aniso_U_13
_atom_site_aniso_U_23
O(1) 0.0379(17) 0.066(2) 0.069(2) 0.003(2) 0.0046(15) -0.0074(19)
O(2) 0.045(2) 0.070(2) 0.0626(19) -0.004(2) -0.0025(16) -0.0125(18)
N(1) 0.038(2) 0.059(2) 0.056(2) -0.0017(19) -0.0003(19) -0.002(2)
C(2) 0.035(2) 0.053(2) 0.053(2) 0.000(2) 0.0012(19) -0.003(2)
C(3) 0.044(2) 0.059(2) 0.073(3) -0.004(2) -0.003(2) 0.004(2)
C(4) 0.041(2) 0.057(2) 0.043(2) -0.002(2) -0.003(2) 0.003(2)

loop_
_atom_type_symbol
_atom_type_description
_atom_type_scat_dispersion_real
_atom_type_scat_dispersion_imag
_atom_type_scat_source
C C 0.018 0.009
;
International Tables for Crystallography
(1992, Vol. C, Tables 4.2.6.8 and 6.1.1.4)
;
H H 0.000 0.000
;
International Tables for Crystallography
(1992, Vol. C, Table 6.1.1.4)
;
O O 0.049 0.032
;
International Tables for Crystallography
(1992, Vol. C, Tables 4.2.6.8 and 6.1.1.4)
;
N N 0.031 0.018
;
International Tables for Crystallography
(1992, Vol. C, Tables 4.2.6.8 and 6.1.1.4)
;

loop_
_geom_angle_atom_site_label_1
_geom_angle_atom_site_label_2
_geom_angle_atom_site_label_3
_geom_angle
_geom_angle_publ_flag
N(1) C(2) C(3) 109.8(3) yes
N(1) C(2) C(4) 110.5(3) yes
C(3) C(2) C(4) 111.0(3) yes
O(1) C(4) O(2) 125.9(4) yes
O(1) C(4) C(2) 116.6(4) yes
O(2) C(4) C(2) 117.5(4) yes
C(2) N(1) H(1) 109.5 no
C(2) N(1) H(2) 109.5 no
C(2) N(1) H(3) 109.5 no
H(1) N(1) H(2) 109.5 no
H(1) N(1) H(3) 109.5 no
H(2) N(1) H(3) 109.5 no
N(1) C(2) H(4) 108.5 no
C(3) C(2) H(4) 108.5 no
C(4) C(2) H(4) 108.5 no
C(2) C(3) H(5) 109.5 no
C(2) C(3) H(6) 109.5 no
C(2) C(3) H(7) 109.5 no
H(5) C(3) H(6) 109.5 no
H(5) C(3) H(7) 109.5 no
H(6) C(3) H(7) 109.5 no

loop_
_geom_bond_atom_site_label_1
_geom_bond_atom_site_label_2
_geom_bond_distance
_geom_bond_publ_flag
O(1) C(4) 1.251(5) yes
O(2) C(4) 1.251(6) yes
N(1) C(2) 1.481(6) yes
C(2) C(3) 1.521(7) yes
C(2) C(4) 1.533(6) yes
N(1) H(1) 0.890 no
N(1) H(2) 0.890 no
N(1) H(3) 0.890 no
C(2) H(4) 0.980 no
C(3) H(5) 0.960 no
C(3) H(6) 0.960 no
C(3) H(7) 0.960 no

loop_
_geom_contact_atom_site_label_1
_geom_contact_atom_site_label_2
_geom_contact_distance
_geom_contact_site_symmetry_2
O(1) N(1) 2.815(5) 1_455
O(1) N(1) 2.834(5) 3_555
O(1) C(2) 3.452(5) 1_455
O(1) C(2) 3.492(6) 3_555
O(1) C(3) 3.502(6) 1_455
O(1) C(3) 3.402(6) 3_545
O(2) O(2) 3.572(4) 2_445
O(2) O(2) 3.572(4) 2_545
O(2) N(1) 3.324(5) 1_455
O(2) N(1) 2.846(5) 2_445
O(2) C(2) 3.484(5) 3_545
N(1) O(1) 2.815(5) 1_655
N(1) O(1) 2.834(5) 3_545
N(1) O(2) 3.324(5) 1_655
N(1) O(2) 2.846(5) 2_545
N(1) C(4) 3.426(6) 1_655
C(2) O(1) 3.452(5) 1_655
C(2) O(1) 3.492(6) 3_545
C(2) O(2) 3.484(5) 3_555
C(2) C(4) 3.512(6) 3_555
C(3) O(1) 3.502(6) 1_655
C(3) O(1) 3.402(6) 3_555
C(3) C(4) 3.582(6) 3_555
C(4) N(1) 3.426(6) 1_455
C(4) C(2) 3.512(6) 3_545
C(4) C(3) 3.582(6) 3_545
O(1) H(1) 3.277 1_455
O(1) H(1) 1.992 3_555
O(1) H(2) 1.935 1_455
O(1) H(2) 3.098 3_555
O(1) H(3) 3.254 1_455
O(1) H(3) 3.423 3_555
O(1) H(4) 3.410 1_455
O(1) H(4) 3.133 3_545
O(1) H(4) 3.303 3_555
O(1) H(5) 2.791 1_455
O(1) H(5) 3.120 3_545
O(1) H(6) 2.999 3_545
O(1) H(7) 2.972 2_455
O(2) H(1) 3.288 2_445
O(2) H(2) 2.648 1_455
O(2) H(2) 3.113 2_445
O(2) H(3) 3.300 1_455
O(2) H(3) 1.978 2_445
O(2) H(4) 2.535 3_545
O(2) H(6) 2.903 1_545
O(2) H(7) 3.223 2_445
N(1) H(4) 3.567 3_545
N(1) H(5) 3.475 1_545
N(1) H(6) 3.315 1_545
C(2) H(1) 3.396 3_555
C(2) H(4) 3.507 3_545
C(2) H(6) 3.332 3_545
C(3) H(1) 3.256 1_565
C(3) H(3) 3.574 1_565
C(3) H(4) 3.596 3_555
C(3) H(5) 3.141 2_455
C(3) H(6) 3.386 2_555
C(3) H(7) 3.310 2_455
C(3) H(7) 3.147 2_555
C(4) H(1) 2.996 3_555
C(4) H(2) 2.572 1_455
C(4) H(3) 3.036 2_445
C(4) H(4) 2.733 3_545
C(4) H(5) 3.511 2_455
C(4) H(5) 3.584 3_545
C(4) H(6) 3.134 3_545
C(4) H(7) 3.229 2_455
H(1) O(1) 3.277 1_655
H(1) O(1) 1.992 3_545
H(1) O(2) 3.288 2_545
H(1) C(2) 3.396 3_545
H(1) C(3) 3.256 1_545
H(1) C(4) 2.996 3_545
H(1) H(2) 3.276 3_645
H(1) H(4) 2.929 3_545
H(1) H(4) 3.524 3_645
H(1) H(5) 2.912 1_545
H(1) H(5) 3.410 3_645
H(1) H(6) 2.719 1_545
H(1) H(6) 3.464 3_545
H(2) O(1) 1.935 1_655
H(2) O(1) 3.098 3_545
H(2) O(2) 2.648 1_655
H(2) O(2) 3.113 2_545
H(2) C(4) 2.572 1_655
H(2) H(1) 3.276 3_655
H(2) H(3) 3.582 2_545
H(2) H(4) 3.277 3_645
H(2) H(5) 3.281 3_645
H(2) H(7) 3.526 2_555
H(3) O(1) 3.254 1_655
H(3) O(1) 3.423 3_545
H(3) O(2) 3.300 1_655
H(3) O(2) 1.978 2_545
H(3) C(3) 3.574 1_545
H(3) C(4) 3.036 2_545
H(3) H(2) 3.582 2_445
H(3) H(3) 3.413 2_445
H(3) H(3) 3.413 2_545
H(3) H(5) 3.258 1_545
H(3) H(6) 3.103 1_545
H(3) H(6) 3.471 2_555
H(4) O(1) 3.410 1_655
H(4) O(1) 3.303 3_545
H(4) O(1) 3.133 3_555
H(4) O(2) 2.535 3_555
H(4) N(1) 3.567 3_555
H(4) C(2) 3.507 3_555
H(4) C(3) 3.596 3_545
H(4) C(4) 2.733 3_555
H(4) H(1) 2.929 3_555
H(4) H(1) 3.524 3_655
H(4) H(2) 3.277 3_655
H(4) H(4) 3.551 3_545
H(4) H(4) 3.551 3_555
H(4) H(6) 2.740 3_545
H(5) O(1) 2.791 1_655
H(5) O(1) 3.120 3_555
H(5) N(1) 3.475 1_565
H(5) C(3) 3.141 2_555
H(5) C(4) 3.511 2_555
H(5) C(4) 3.584 3_555
H(5) H(1) 2.912 1_565
H(5) H(1) 3.410 3_655
H(5) H(2) 3.281 3_655
H(5) H(3) 3.258 1_565
H(5) H(6) 3.062 2_555
H(5) H(7) 2.435 2_555
H(6) O(1) 2.999 3_555
H(6) O(2) 2.903 1_565
H(6) N(1) 3.315 1_565
H(6) C(2) 3.332 3_555
H(6) C(3) 3.386 2_455
H(6) C(4) 3.134 3_555
H(6) H(1) 2.719 1_565
H(6) H(1) 3.464 3_555
H(6) H(3) 3.103 1_565
H(6) H(3) 3.471 2_455
H(6) H(4) 2.740 3_555
H(6) H(5) 3.062 2_455
H(6) H(7) 2.834 2_455
H(7) O(1) 2.972 2_555
H(7) O(2) 3.223 2_545
H(7) C(3) 3.147 2_455
H(7) C(3) 3.310 2_555
H(7) C(4) 3.229 2_555
H(7) H(2) 3.526 2_455
H(7) H(5) 2.435 2_455
H(7) H(6) 2.834 2_555
H(7) H(7) 3.019 2_455
H(7) H(7) 3.019 2_555

loop_
_geom_torsion_atom_site_label_1
_geom_torsion_atom_site_label_2
_geom_torsion_atom_site_label_3
_geom_torsion_atom_site_label_4
_geom_torsion
N(1) C(2) C(4) O(1) 161.3(4)
N(1) C(2) C(4) O(2) -18.7(5)
C(3) C(2) C(4) O(1) -76.7(5)
C(3) C(2) C(4) O(2) 103.4(5)
